data_8105147
loop_
_publ_author_name
'Abdel-Aziz, Alaa A.-M.'
'El-Azab, Adel S.'
'Ghabbour, Hazem A.'
'Obaidullaha, Ahmad J.'

_publ_section_title
;
 Crystal structure of
 (E)-N&#x2032;-((4-aminophenyl)sulfonyl)-N,N-dimethylformimidamide,
 C9H13N3O2S
;
_journal_issue 2
_journal_name_full 'Zeitschrift f\"ur Kristallographie - New Crystal Structures'
_journal_page_first 483
_journal_page_last 484
_journal_paper_doi 10.1515/ncrs-2019-0781
_journal_volume 235
_journal_year 2020
_chemical_formula_sum 'C9 H13 N3 O2 S'
_chemical_formula_weight 227.28
_space_group_IT_number 14
_space_group_name_Hall '-P 2ybc'
_space_group_name_H-M_alt 'P 1 21/c 1'
_symmetry_cell_setting monoclinic
_symmetry_Int_Tables_number 14
_symmetry_space_group_name_Hall '-P 2ybc'
_symmetry_space_group_name_H-M 'P 1 21/c 1'
_atom_sites_solution_hydrogens geom
_atom_sites_solution_primary direct
_atom_sites_solution_secondary difmap
_cell_angle_alpha 90.00
_cell_angle_beta 124.031(3)
_cell_angle_gamma 90.00
_cell_formula_units_Z 4
_cell_length_a 8.0984(4)
_cell_length_b 17.3203(10)
_cell_length_c 9.6802(4)
_cell_measurement_reflns_used 5719
_cell_measurement_temperature 293(2)
_cell_measurement_theta_max 25.65
_cell_measurement_theta_min 2.35
_cell_volume 1125.26(11)
_computing_cell_refinement 'Bruker SAINT'
_computing_data_collection 'Bruker APEX2'
_computing_data_reduction 'Bruker SAINT'
_computing_molecular_graphics 'Bruker SHELXTL'
_computing_publication_material 'Bruker SHELXTL'
_computing_structure_refinement 'SHELXL-2014 (Sheldrick 2014)'
_computing_structure_solution 'SHELXT (Sheldrick 2015)'
_diffrn_ambient_temperature 293(2)
_diffrn_measured_fraction_theta_full 1.000
_diffrn_measured_fraction_theta_max 1.000
_diffrn_measurement_device_type 'Bruker APEX-II CCD'
_diffrn_measurement_method '\f and \w scans'
_diffrn_radiation_monochromator graphite
_diffrn_radiation_source 'fine-focus sealed tube'
_diffrn_radiation_type MoK\a
_diffrn_radiation_wavelength 0.71073
_diffrn_reflns_av_R_equivalents 0.0657
_diffrn_reflns_av_sigmaI/netI 0.0478
_diffrn_reflns_limit_h_max 10
_diffrn_reflns_limit_h_min -10
_diffrn_reflns_limit_k_max 22
_diffrn_reflns_limit_k_min -22
_diffrn_reflns_limit_l_max 11
_diffrn_reflns_limit_l_min -12
_diffrn_reflns_number 16215
_diffrn_reflns_theta_full 27.49
_diffrn_reflns_theta_max 27.49
_diffrn_reflns_theta_min 2.35
_diffrn_standards_decay_% .
_diffrn_standards_interval_count .
_diffrn_standards_interval_time .
_diffrn_standards_number 0
_exptl_absorpt_coefficient_mu 0.273
_exptl_absorpt_correction_T_max 0.9756
_exptl_absorpt_correction_T_min 0.8558
_exptl_absorpt_correction_type multi-scan
_exptl_absorpt_process_details SADABS_Bruker_2014
_exptl_crystal_colour colourless
_exptl_crystal_density_diffrn 1.342
_exptl_crystal_density_method 'not measured'
_exptl_crystal_description needle
_exptl_crystal_F_000 480
_exptl_crystal_size_max 0.59
_exptl_crystal_size_mid 0.13
_exptl_crystal_size_min 0.09
_refine_diff_density_max 0.256
_refine_diff_density_min -0.295
_refine_diff_density_rms 0.053
_refine_ls_extinction_method none
_refine_ls_goodness_of_fit_ref 1.066
_refine_ls_hydrogen_treatment mixed
_refine_ls_matrix_type full
_refine_ls_number_parameters 138
_refine_ls_number_reflns 2581
_refine_ls_number_restraints 0
_refine_ls_restrained_S_all 1.066
_refine_ls_R_factor_all 0.0776
_refine_ls_R_factor_gt 0.0504
_refine_ls_shift/su_max 0.000
_refine_ls_shift/su_mean 0.000
_refine_ls_structure_factor_coef Fsqd
_refine_ls_weighting_details 'calc w=1/[\s^2^(Fo^2^)+(0.0518P)^2^+0.5453P] where P=(Fo^2^+2Fc^2^)/3'
_refine_ls_weighting_scheme calc
_refine_ls_wR_factor_gt 0.1159
_refine_ls_wR_factor_ref 0.1275
_reflns_number_gt 1884
_reflns_number_total 2581
_reflns_threshold_expression >2sigma(I)
_cod_data_source_file suppl_ncrs-2019-0781_suppl.cif
_cod_data_source_block a_a
_cod_original_cell_volume 1125.26(10)
_cod_original_sg_symbol_H-M 'P 21/c'
_cod_database_code 8105147

loop_
_symmetry_equiv_pos_as_xyz
'x, y, z'
'-x, y+1/2, -z+1/2'
'-x, -y, -z'
'x, -y-1/2, z-1/2'

loop_
_atom_site_label
_atom_site_type_symbol
_atom_site_fract_x
_atom_site_fract_y
_atom_site_fract_z
_atom_site_U_iso_or_equiv
_atom_site_adp_type
_atom_site_occupancy
_atom_site_symmetry_multiplicity
_atom_site_calc_flag
_atom_site_refinement_flags
_atom_site_disorder_assembly
_atom_site_disorder_group
S1 S 0.31663(8) -0.59517(3) -0.17899(7) 0.03732(19) Uani 1 1 d . . .
O1 O 0.4058(3) -0.64624(11) -0.0384(2) 0.0635(5) Uani 1 1 d . . .
O2 O 0.2455(2) -0.52250(9) -0.1591(2) 0.0490(5) Uani 1 1 d . . .
N1 N 0.4747(3) -0.58306(11) -0.2299(3) 0.0449(5) Uani 1 1 d . . .
N2 N 0.6689(4) -0.49539(14) -0.2558(3) 0.0610(6) Uani 1 1 d . . .
N3 N -0.3860(3) -0.74972(13) -0.7473(3) 0.0613(7) Uani 1 1 d . . .
H2 H -0.4202 -0.7928 -0.7311 0.074 Uiso 1 1 d R . .
H3 H -0.4502 -0.7290 -0.8401 0.074 Uiso 1 1 d R . .
C1 C 0.0513(4) -0.71410(13) -0.3266(3) 0.0438(6) Uani 1 1 d . . .
H1A H 0.1191 -0.7371 -0.2219 0.053 Uiso 1 1 calc R . .
C2 C -0.1152(4) -0.74905(13) -0.4584(3) 0.0472(6) Uani 1 1 d . . .
H2A H -0.1592 -0.7955 -0.4417 0.057 Uiso 1 1 calc R . .
C3 C -0.2195(3) -0.71587(12) -0.6171(3) 0.0388(5) Uani 1 1 d . . .
C4 C -0.1487(3) -0.64599(12) -0.6387(3) 0.0363(5) Uani 1 1 d . . .
H4A H -0.2143 -0.6232 -0.7436 0.044 Uiso 1 1 calc R . .
C5 C 0.0161(3) -0.61130(12) -0.5066(3) 0.0344(5) Uani 1 1 d . . .
H5A H 0.0602 -0.5646 -0.5224 0.041 Uiso 1 1 calc R . .
C6 C 0.1189(3) -0.64450(12) -0.3492(3) 0.0329(5) Uani 1 1 d . . .
C7 C 0.5336(4) -0.51297(15) -0.2254(3) 0.0471(6) Uani 1 1 d . . .
H1 H 0.4779 -0.4732 -0.1997 0.057 Uiso 1 1 calc R . .
C8 C 0.7321(7) -0.4158(2) -0.2474(7) 0.1030(14) Uani 1 1 d . . .
H8A H 0.6694 -0.3832 -0.2094 0.154 Uiso 1 1 calc R . .
H8B H 0.6943 -0.3993 -0.3561 0.154 Uiso 1 1 calc R . .
H8C H 0.8742 -0.4124 -0.1713 0.154 Uiso 1 1 calc R . .
C9 C 0.7652(5) -0.5543(2) -0.2925(5) 0.0894(12) Uani 1 1 d . . .
H9A H 0.7915 -0.5985 -0.2234 0.134 Uiso 1 1 calc R . .
H9B H 0.8883 -0.5345 -0.2708 0.134 Uiso 1 1 calc R . .
H9C H 0.6797 -0.5688 -0.4076 0.134 Uiso 1 1 calc R . .

loop_
_atom_site_aniso_label
_atom_site_aniso_U_11
_atom_site_aniso_U_22
_atom_site_aniso_U_33
_atom_site_aniso_U_23
_atom_site_aniso_U_13
_atom_site_aniso_U_12
S1 0.0344(3) 0.0385(3) 0.0416(3) 0.0024(3) 0.0228(3) 0.0018(2)
O1 0.0598(12) 0.0605(12) 0.0487(11) 0.0134(9) 0.0172(9) -0.0037(9)
O2 0.0471(10) 0.0478(10) 0.0647(12) -0.0117(8) 0.0391(9) -0.0036(8)
N1 0.0351(10) 0.0441(12) 0.0634(13) -0.0069(10) 0.0324(10) -0.0023(9)
N2 0.0594(14) 0.0613(14) 0.0879(18) -0.0141(13) 0.0570(14) -0.0154(11)
N3 0.0604(15) 0.0499(13) 0.0523(13) 0.0067(11) 0.0183(11) -0.0193(11)
C1 0.0448(14) 0.0385(13) 0.0450(14) 0.0145(11) 0.0233(12) 0.0019(11)
C2 0.0507(15) 0.0353(12) 0.0556(15) 0.0121(11) 0.0297(13) -0.0071(11)
C3 0.0398(13) 0.0341(12) 0.0463(13) 0.0036(10) 0.0263(11) -0.0017(10)
C4 0.0466(13) 0.0303(11) 0.0371(12) 0.0062(9) 0.0264(11) 0.0030(9)
C5 0.0443(12) 0.0261(10) 0.0432(13) 0.0017(9) 0.0308(11) -0.0022(9)
C6 0.0322(11) 0.0323(11) 0.0405(12) 0.0038(9) 0.0243(10) 0.0035(9)
C7 0.0463(14) 0.0482(14) 0.0587(16) -0.0078(12) 0.0366(13) -0.0019(11)
C8 0.129(3) 0.075(2) 0.163(4) -0.030(2) 0.117(3) -0.044(2)
C9 0.071(2) 0.090(3) 0.145(4) -0.020(2) 0.084(3) -0.0063(19)

loop_
_atom_type_symbol
_atom_type_description
_atom_type_scat_dispersion_real
_atom_type_scat_dispersion_imag
_atom_type_scat_source
C C 0.0033 0.0016 'International Tables Vol C Tables 4.2.6.8 and 6.1.1.4'
H H 0.0000 0.0000 'International Tables Vol C Tables 4.2.6.8 and 6.1.1.4'
N N 0.0061 0.0033 'International Tables Vol C Tables 4.2.6.8 and 6.1.1.4'
O O 0.0106 0.0060 'International Tables Vol C Tables 4.2.6.8 and 6.1.1.4'
S S 0.1246 0.1234 'International Tables Vol C Tables 4.2.6.8 and 6.1.1.4'

loop_
_geom_angle_atom_site_label_1
_geom_angle_atom_site_label_2
_geom_angle_atom_site_label_3
_geom_angle
_geom_angle_site_symmetry_1
_geom_angle_site_symmetry_3
O1 S1 O2 116.01(12) . .
O1 S1 N1 107.72(12) . .
O2 S1 N1 111.70(10) . .
O1 S1 C6 107.59(11) . .
O2 S1 C6 109.19(10) . .
N1 S1 C6 103.86(10) . .
C7 N1 S1 116.69(17) . .
C7 N2 C9 121.5(2) . .
C7 N2 C8 121.0(3) . .
C9 N2 C8 117.5(3) . .
C3 N3 H2 118.0 . .
C3 N3 H3 121.0 . .
H2 N3 H3 121.0 . .
C2 C1 C6 120.3(2) . .
C2 C1 H1A 119.9 . .
C6 C1 H1A 119.9 . .
C1 C2 C3 121.0(2) . .
C1 C2 H2A 119.5 . .
C3 C2 H2A 119.5 . .
N3 C3 C2 121.2(2) . .
N3 C3 C4 120.6(2) . .
C2 C3 C4 118.2(2) . .
C5 C4 C3 120.4(2) . .
C5 C4 H4A 119.8 . .
C3 C4 H4A 119.8 . .
C4 C5 C6 121.13(19) . .
C4 C5 H5A 119.4 . .
C6 C5 H5A 119.4 . .
C5 C6 C1 119.0(2) . .
C5 C6 S1 120.16(16) . .
C1 C6 S1 120.62(17) . .
N1 C7 N2 123.0(2) . .
N1 C7 H1 118.5 . .
N2 C7 H1 118.5 . .
N2 C8 H8A 109.5 . .
N2 C8 H8B 109.5 . .
H8A C8 H8B 109.5 . .
N2 C8 H8C 109.5 . .
H8A C8 H8C 109.5 . .
H8B C8 H8C 109.5 . .
N2 C9 H9A 109.5 . .
N2 C9 H9B 109.5 . .
H9A C9 H9B 109.5 . .
N2 C9 H9C 109.5 . .
H9A C9 H9C 109.5 . .
H9B C9 H9C 109.5 . .

loop_
_geom_bond_atom_site_label_1
_geom_bond_atom_site_label_2
_geom_bond_distance
_geom_bond_site_symmetry_2
S1 O1 1.4341(18) .
S1 O2 1.4411(17) .
S1 N1 1.622(2) .
S1 C6 1.748(2) .
N1 C7 1.296(3) .
N2 C7 1.320(3) .
N2 C9 1.443(4) .
N2 C8 1.457(4) .
N3 C3 1.359(3) .
N3 H2 0.8406 .
N3 H3 0.8266 .
C1 C2 1.373(3) .
C1 C6 1.391(3) .
C1 H1A 0.9300 .
C2 C3 1.397(3) .
C2 H2A 0.9300 .
C3 C4 1.404(3) .
C4 C5 1.367(3) .
C4 H4A 0.9300 .
C5 C6 1.388(3) .
C5 H5A 0.9300 .
C7 H1 0.9300 .
C8 H8A 0.9600 .
C8 H8B 0.9600 .
C8 H8C 0.9600 .
C9 H9A 0.9600 .
C9 H9B 0.9600 .
C9 H9C 0.9600 .

loop_
_geom_torsion_atom_site_label_1
_geom_torsion_atom_site_label_2
_geom_torsion_atom_site_label_3
_geom_torsion_atom_site_label_4
_geom_torsion
_geom_torsion_site_symmetry_1
_geom_torsion_site_symmetry_2
_geom_torsion_site_symmetry_3
_geom_torsion_site_symmetry_4
O1 S1 N1 C7 -120.3(2) . . . .
O2 S1 N1 C7 8.2(2) . . . .
C6 S1 N1 C7 125.8(2) . . . .
C6 C1 C2 C3 0.2(4) . . . .
C1 C2 C3 N3 -179.0(2) . . . .
C1 C2 C3 C4 0.4(4) . . . .
N3 C3 C4 C5 178.5(2) . . . .
C2 C3 C4 C5 -1.0(3) . . . .
C3 C4 C5 C6 0.9(3) . . . .
C4 C5 C6 C1 -0.3(3) . . . .
C4 C5 C6 S1 -174.73(17) . . . .
C2 C1 C6 C5 -0.3(3) . . . .
C2 C1 C6 S1 174.14(19) . . . .
O1 S1 C6 C5 -174.22(17) . . . .
O2 S1 C6 C5 59.09(19) . . . .
N1 S1 C6 C5 -60.20(19) . . . .
O1 S1 C6 C1 11.4(2) . . . .
O2 S1 C6 C1 -115.27(19) . . . .
N1 S1 C6 C1 125.45(19) . . . .
S1 N1 C7 N2 176.6(2) . . . .
C9 N2 C7 N1 -1.6(5) . . . .
C8 N2 C7 N1 -179.3(3) . . . .
